data_7207321
loop_
_publ_author_name
'Spencer, Elinor C.'
'Ross, Nancy L.'
'Angel, Ross J.'

_publ_section_title
;
 The high pressure behaviour of the 3D copper carbonate framework
 {[Cu(CO3)2](CH6N3)2}n
;
_journal_issue 5
_journal_name_full 'Journal of Materials Chemistry'
_journal_page_first 2074
_journal_paper_doi 10.1039/c2jm15206a
_journal_volume 22
_journal_year 2012
_chemical_formula_moiety 'C2 Cu O6, 2(C H6 N3)'
_chemical_formula_sum 'C4 H12 Cu N6 O6'
_chemical_formula_weight 303.74
_chemical_name_systematic
;
?
;
_space_group_IT_number 118
_symmetry_cell_setting tetragonal
_symmetry_space_group_name_Hall 'P -4 -2n'
_symmetry_space_group_name_H-M 'P -4 n 2'
_atom_sites_solution_hydrogens geom
_atom_sites_solution_primary direct
_atom_sites_solution_secondary difmap
_audit_creation_method SHELXL-97
_cell_angle_alpha 90.00
_cell_angle_beta 90.00
_cell_angle_gamma 90.00
_cell_formula_units_Z 4
_cell_length_a 8.8645(3)
_cell_length_b 8.8645(3)
_cell_length_c 12.1191(3)
_cell_measurement_reflns_used 3738
_cell_measurement_temperature 298(2)
_cell_measurement_theta_max 30.0235
_cell_measurement_theta_min 3.3530
_cell_volume 952.31(5)
_computing_cell_refinement
;
CrysAlisPro, Agilent Technologies,
Version 1.171.34.49 (release 20-01-2011 CrysAlis171 .NET)
(compiled Jan 20 2011,15:58:25)
;
_computing_data_collection
;
CrysAlisPro, Oxford Diffraction Ltd.,
Version 1.171.33.58 (release 29-01-2010 CrysAlis171 .NET)
(compiled Jan 29 2010,16:49:25)
;
_computing_data_reduction
;
Average v2.2 (Angel, 2003) www.crystal.vt.edu/crystal
Absorb Angel (2004) J. Appl. Cryst. 37:486-492
;
_computing_molecular_graphics
;
CrystalMaker V.2.0.6, CrystalMaker Software Ltd.'
;
_computing_structure_refinement
;
shelxl-97 (G.M.Sheldrick, 2008, Acta Cryst., A64,112)
WinGX (L.J Farrugia, 1999, J. Appl. Cryst., 32, 837)
;
_diffrn_ambient_temperature 298(2)
_diffrn_detector 'Oxford Diffraction, Xcalibur1 CCD'
_diffrn_measured_fraction_theta_full 0.632
_diffrn_measured_fraction_theta_max 0.633
_diffrn_measurement_device '\k-geometry diffractometer'
_diffrn_measurement_device_type 'Oxford Diffraction Xcalibur1'
_diffrn_measurement_method 'phi and omega scans'
_diffrn_radiation_monochromator graphite
_diffrn_radiation_probe x-ray
_diffrn_radiation_source 'fine-focus sealed tube'
_diffrn_radiation_type MoK\a
_diffrn_radiation_wavelength 0.71073
_diffrn_reflns_av_R_equivalents 0.935
_diffrn_reflns_limit_h_max 12
_diffrn_reflns_limit_h_min -3
_diffrn_reflns_limit_k_max 12
_diffrn_reflns_limit_k_min -12
_diffrn_reflns_limit_l_max 17
_diffrn_reflns_limit_l_min -17
_diffrn_reflns_number 7336
_diffrn_reflns_reduction_process
;
Data averaged using Blessing (1987) criteria
;
_diffrn_reflns_theta_full 30.00
_diffrn_reflns_theta_max 30.01
_diffrn_reflns_theta_min 4.07
_exptl_absorpt_coefficient_mu 2.330
_exptl_absorpt_correction_T_max 0.306
_exptl_absorpt_correction_T_min 0.218
_exptl_absorpt_correction_type gaussian
_exptl_absorpt_process_details
;
Gaussian integration over a grid
of 16 x 8 x 16 points = 2048 total grid points
Based upon method of Burnham (1966)

Data corrected for diamond-anvil cell absorption
Note that exptl_absorpt_correction_tmin and _tmax
the total correction factors applied to the intensities
The individual factors are:
range of dac transmission factors (min-max) 0.301 0.394
range of gasket transmission (min-max) 0.973 1.000
range of P media transmission (min-max) 1.000 1.000

thickness of diamond anvil 1: 1.500 mm, mu = 0.2000 mm-1
thickness of platten 1: 3.300 mm, mu = 0.0500 mm-1

thickness of diamond anvil 2: 1.500 mm, mu = 0.2000 mm-1
thickness of platten 2: 3.300 mm, mu = 0.0500 mm-1

Gasket shadowing corrections were made based upon
Gasket thickness = 145.0 microns, radius = 250.0 microns
Gasket absorption coeff = 30.00 mm-1
REFLECTION WAS CONSIDERED TOTALLY OBSCURED IF
FRACTION CRYSTAL ILLUMINATED WAS LESS THAN 0.20

Non-absorbing pressure medium
;
_exptl_crystal_colour Blue
_exptl_crystal_density_diffrn 2.118
_exptl_crystal_density_method 'not measured'
_exptl_crystal_description Fragment
_exptl_crystal_F_000 620
_exptl_crystal_preparation
;
Crystal mounted in a diamond-anvil cell
Crystal held under 3.21GPa of pressure
;
_exptl_crystal_size_max 0.34
_exptl_crystal_size_mid 0.28
_exptl_crystal_size_min 0.11
_refine_diff_density_max 0.654
_refine_diff_density_min -0.883
_refine_diff_density_rms 0.154
_refine_ls_abs_structure_details 'Flack H D (1983), Acta Cryst. A39, 876-881'
_refine_ls_abs_structure_Flack 0.55(16)
_refine_ls_extinction_method none
_refine_ls_goodness_of_fit_ref 1.385
_refine_ls_hydrogen_treatment constr
_refine_ls_matrix_type full
_refine_ls_number_parameters 32
_refine_ls_number_reflns 472
_refine_ls_number_restraints 1
_refine_ls_restrained_S_all 1.383
_refine_ls_R_factor_all 0.0893
_refine_ls_R_factor_gt 0.0742
_refine_ls_shift/su_max 0.000
_refine_ls_shift/su_mean 0.000
_refine_ls_structure_factor_coef Fsqd
_refine_ls_weighting_details 'calc w=1/[\s^2^(Fo^2^)+(0.1000P)^2^+0.0000P] where P=(Fo^2^+2Fc^2^)/3'
_refine_ls_weighting_scheme calc
_refine_ls_wR_factor_gt 0.1945
_refine_ls_wR_factor_ref 0.2061
_reflns_number_gt 367
_reflns_number_total 563
_reflns_threshold_expression 'Fsqd > 2.0u(Fsqd)'
_cod_data_source_file c2jm15206a.txt
_cod_data_source_block Crystal_I_3.21GPa
_cod_depositor_comments
;
The following automatic conversions were performed:

'_symmetry_cell_setting' value 'Tetragonal' changed to 'tetragonal'
according to /home/saulius/struct/CIF-dictionaries/cif_core.dic
dictionary named 'cif_core.dic' version 2.4.1 from
2010-06-29.

'_diffrn_radiation_probe' value 'X-ray' changed to
'x-ray' according to
/home/saulius/struct/CIF-dictionaries/cif_core.dic dictionary named
'cif_core.dic' version 2.4.1 from
2010-06-29.

'_exptl_absorpt_correction_type' value 'Gaussian'
changed to 'gaussian' according to
/home/saulius/struct/CIF-dictionaries/cif_core.dic dictionary named
'cif_core.dic' version 2.4.1 from 2010-06-29.

Automatic conversion script
Id: cif_fix_values 1715 2011-07-08 13:25:40Z adriana 
;
_cod_original_sg_symbol_H-M P-4n2
_cod_database_code 7207321
_exptl_absorpt_correction_mu 2.322
_diffrn_reflns_uneti/neti 0.004

loop_
_symmetry_equiv_pos_as_xyz
'x, y, z'
'-x, -y, z'
'y, -x, -z'
'-y, x, -z'
'x+1/2, -y+1/2, z+1/2'
'-x+1/2, y+1/2, z+1/2'
'y+1/2, x+1/2, -z+1/2'
'-y+1/2, -x+1/2, -z+1/2'

loop_
_atom_site_label
_atom_site_type_symbol
_atom_site_fract_x
_atom_site_fract_y
_atom_site_fract_z
_atom_site_U_iso_or_equiv
_atom_site_adp_type
_atom_site_occupancy
_atom_site_symmetry_multiplicity
_atom_site_calc_flag
_atom_site_refinement_flags
Cu1 Cu 1.0000 0.5000 0.2500 0.0099(7) Uiso 1 4 d S
Cu2 Cu 0.5000 0.5000 0.0000 0.0124(7) Uiso 1 4 d S
C1 C 0.7647(14) 0.5449(13) 0.1174(9) 0.010(2) Uiso 1 1 d .
O1 O 0.8890(11) 0.6081(10) 0.1344(6) 0.0197(17) Uiso 1 1 d .
O2 O 0.6843(10) 0.6023(10) 0.0338(6) 0.0189(17) Uiso 1 1 d .
O3 O 0.7131(11) 0.4417(11) 0.1752(6) 0.0196(19) Uiso 1 1 d .
C2 C 0.5076(19) 0.753(3) 0.3721(17) 0.0416(16) Uiso 1 1 d D
N1 N 0.5786(18) 0.6782(17) 0.2980(9) 0.0416(16) Uiso 1 1 d D
H1A H 0.6756 0.6764 0.2982 0.050 Uiso 1 1 calc R
H1B H 0.5293 0.6298 0.2482 0.050 Uiso 1 1 calc R
N2 N 0.3599(17) 0.7503(16) 0.3682(10) 0.0416(16) Uiso 1 1 d D
H2A H 0.3147 0.6999 0.3174 0.050 Uiso 1 1 calc R
H2B H 0.3082 0.7990 0.4165 0.050 Uiso 1 1 calc R
N3 N 0.5739(17) 0.8277(18) 0.4491(8) 0.0416(16) Uiso 1 1 d D
H3A H 0.6708 0.8292 0.4525 0.050 Uiso 1 1 calc R
H3B H 0.5214 0.8762 0.4970 0.050 Uiso 1 1 calc R

loop_
_atom_type_symbol
_atom_type_description
_atom_type_scat_dispersion_real
_atom_type_scat_dispersion_imag
_atom_type_scat_source
C C 0.0033 0.0016 'International Tables Vol C Tables 4.2.6.8 and 6.1.1.4'
H H 0.0000 0.0000 'International Tables Vol C Tables 4.2.6.8 and 6.1.1.4'
N N 0.0061 0.0033 'International Tables Vol C Tables 4.2.6.8 and 6.1.1.4'
O O 0.0106 0.0060 'International Tables Vol C Tables 4.2.6.8 and 6.1.1.4'
Cu Cu 0.3201 1.2651 'International Tables Vol C Tables 4.2.6.8 and 6.1.1.4'

loop_
_geom_angle_atom_site_label_1
_geom_angle_atom_site_label_2
_geom_angle_atom_site_label_3
_geom_angle
_geom_angle_site_symmetry_1
_geom_angle_site_symmetry_3
O1 Cu1 O1 91.1(4) 8_665 .
O1 Cu1 O1 178.9(6) 8_665 2_765
O1 Cu1 O1 88.9(4) . 2_765
O1 Cu1 O1 88.9(4) 8_665 7_545
O1 Cu1 O1 178.9(6) . 7_545
O1 Cu1 O1 91.1(4) 2_765 7_545
O2 Cu2 O2 92.63(9) . 4_655
O2 Cu2 O2 155.3(4) . 2_665
O2 Cu2 O2 92.63(9) 4_655 2_665
O2 Cu2 O2 92.63(9) . 3_565
O2 Cu2 O2 155.3(4) 4_655 3_565
O2 Cu2 O2 92.63(9) 2_665 3_565
O3 C1 O1 124.1(11) . .
O3 C1 O2 120.8(11) . .
O1 C1 O2 115.0(10) . .
C1 O1 Cu1 109.9(7) . .
C1 O2 Cu2 115.9(7) . .
N1 C2 N3 123.3(15) . .
N1 C2 N2 117(2) . .
N3 C2 N2 119(2) . .
C2 N1 H1A 120.0 . .
C2 N1 H1B 120.0 . .
H1A N1 H1B 120.0 . .
C2 N2 H2A 120.0 . .
C2 N2 H2B 120.0 . .
H2A N2 H2B 120.0 . .
C2 N3 H3A 120.0 . .
C2 N3 H3B 120.0 . .
H3A N3 H3B 120.0 . .

loop_
_geom_bond_atom_site_label_1
_geom_bond_atom_site_label_2
_geom_bond_distance
_geom_bond_site_symmetry_2
Cu1 O1 1.962(7) 8_665
Cu1 O1 1.962(7) .
Cu1 O1 1.962(7) 2_765
Cu1 O1 1.962(7) 7_545
Cu2 O2 1.913(8) .
Cu2 O2 1.913(8) 4_655
Cu2 O2 1.913(8) 2_665
Cu2 O2 1.913(8) 3_565
C1 O3 1.240(16) .
C1 O1 1.253(15) .
C1 O2 1.339(14) .
C2 N1 1.28(3) .
C2 N3 1.29(3) .
C2 N2 1.31(2) .
N1 H1A 0.8600 .
N1 H1B 0.8600 .
N2 H2A 0.8600 .
N2 H2B 0.8600 .
N3 H3A 0.8600 .
N3 H3B 0.8600 .

loop_
_geom_torsion_atom_site_label_1
_geom_torsion_atom_site_label_2
_geom_torsion_atom_site_label_3
_geom_torsion_atom_site_label_4
_geom_torsion
_geom_torsion_site_symmetry_1
O3 C1 O1 Cu1 8.4(15) .
O2 C1 O1 Cu1 -175.0(8) .
O1 Cu1 O1 C1 -84.2(8) 8_665
O1 Cu1 O1 C1 96.8(8) 2_765
O1 Cu1 O1 C1 6.3(7) 7_545
O3 C1 O2 Cu2 -7.1(15) .
O1 C1 O2 Cu2 176.2(7) .
O2 Cu2 O2 C1 143.1(8) 4_655
O2 Cu2 O2 C1 41.0(7) 2_665
O2 Cu2 O2 C1 -61.1(7) 3_565
